data_7703533
loop_
_publ_author_name
'Frogley, Benjamin J.'
'Hill, Anthony F.'

_publ_section_title
;
 Metal coordination to bipyridyl carbynes.
;
_journal_issue 10
_journal_name_full 'Dalton transactions (Cambridge, England : 2003)'
_journal_page_first 3272
_journal_page_last 3283
_journal_paper_doi 10.1039/c9dt04744a
_journal_volume 49
_journal_year 2020
_chemical_formula_moiety 'C30 H33 B Cl2 N8 O2 Pt W'
_chemical_formula_sum 'C30 H33 B Cl2 N8 O2 Pt W'
_chemical_formula_weight 998.29
_space_group_crystal_system monoclinic
_space_group_IT_number 14
_space_group_name_Hall '-P 2yn'
_space_group_name_H-M_alt 'P 1 21/n 1'
_atom_sites_solution_hydrogens geom
_audit_creation_method SHELXL-2016/6
_audit_update_record
;
2020-01-15 deposited with the CCDC.	2020-02-17 downloaded from the CCDC.
;
_cell_angle_alpha 90
_cell_angle_beta 104.236(4)
_cell_angle_gamma 90
_cell_formula_units_Z 4
_cell_length_a 9.5931(4)
_cell_length_b 19.9775(7)
_cell_length_c 17.8132(6)
_cell_measurement_reflns_used 7224
_cell_measurement_temperature 150.0(1)
_cell_measurement_theta_max 28.5530
_cell_measurement_theta_min 3.7860
_cell_volume 3309.0(2)
_computing_cell_refinement 'CrysAlisPro 1.171.40.36a (Rigaku OD, 2018)'
_computing_data_collection 'CrysAlisPro 1.171.40.36a (Rigaku OD, 2018)'
_computing_data_reduction 'CrysAlisPro 1.171.40.36a (Rigaku OD, 2018)'
_computing_molecular_graphics 'Mercury (Macrae et al., 2020)'
_computing_publication_material 'CIFTAB (Sheldrick, 2016)'
_computing_structure_refinement 'SHELXL-2016/6 (Sheldrick, 2016)'
_computing_structure_solution 'SHELXT 2014/5 (Sheldrick, 2014)'
_diffrn_ambient_temperature 150.0(1)
_diffrn_detector_area_resol_mean 10.3744
_diffrn_measured_fraction_theta_full 0.996
_diffrn_measured_fraction_theta_max 0.804
_diffrn_measurement_device_type 'New Xcalibur, Atlas'
_diffrn_measurement_method '\w scans'
_diffrn_radiation_type MoK\a
_diffrn_radiation_wavelength 0.71073
_diffrn_reflns_av_R_equivalents 0.0363
_diffrn_reflns_av_unetI/netI 0.0503
_diffrn_reflns_Laue_measured_fraction_full 0.996
_diffrn_reflns_Laue_measured_fraction_max 0.804
_diffrn_reflns_limit_h_max 9
_diffrn_reflns_limit_h_min -12
_diffrn_reflns_limit_k_max 26
_diffrn_reflns_limit_k_min -27
_diffrn_reflns_limit_l_max 23
_diffrn_reflns_limit_l_min -19
_diffrn_reflns_number 16935
_diffrn_reflns_point_group_measured_fraction_full 0.996
_diffrn_reflns_point_group_measured_fraction_max 0.804
_diffrn_reflns_theta_full 25.242
_diffrn_reflns_theta_max 28.866
_diffrn_reflns_theta_min 3.409
_diffrn_source 'fine-focus sealed X-ray tube'
_exptl_absorpt_coefficient_mu 7.900
_exptl_absorpt_correction_T_max 1.00000
_exptl_absorpt_correction_T_min 0.67466
_exptl_absorpt_correction_type multi-scan
_exptl_absorpt_process_details
;
CrysAlisPro 1.171.40.36a (Rigaku Oxford Diffraction, 2018)
Empirical absorption correction using spherical harmonics,
 implemented in SCALE3 ABSPACK scaling algorithm.
;
_exptl_crystal_colour orange
_exptl_crystal_density_diffrn 2.004
_exptl_crystal_description block
_exptl_crystal_F_000 1904
_exptl_crystal_size_max 0.207
_exptl_crystal_size_mid 0.125
_exptl_crystal_size_min 0.060
_refine_diff_density_max 1.631
_refine_diff_density_min -1.638
_refine_diff_density_rms 0.186
_refine_ls_extinction_method none
_refine_ls_goodness_of_fit_ref 1.049
_refine_ls_hydrogen_treatment mixed
_refine_ls_matrix_type full
_refine_ls_number_parameters 413
_refine_ls_number_reflns 6984
_refine_ls_number_restraints 0
_refine_ls_restrained_S_all 1.049
_refine_ls_R_factor_all 0.0491
_refine_ls_R_factor_gt 0.0375
_refine_ls_shift/su_max 0.001
_refine_ls_shift/su_mean 0.000
_refine_ls_structure_factor_coef Fsqd
_refine_ls_weighting_details 'w=1/[\s^2^(Fo^2^)+(0.0308P)^2^+18.2318P] where P=(Fo^2^+2Fc^2^)/3'
_refine_ls_weighting_scheme calc
_refine_ls_wR_factor_gt 0.0815
_refine_ls_wR_factor_ref 0.0878
_reflns_Friedel_coverage 0.000
_reflns_number_gt 5875
_reflns_number_total 6984
_reflns_threshold_expression 'I > 2\s(I)'
_cod_data_source_file c9dt04744a2.cif
_cod_data_source_block Compound_8
_cod_depositor_comments 'Adding full bibliography for 7703525--7703535.cif.'
_cod_original_sg_symbol_H-M 'P 21/n'
_cod_database_code 7703533
_shelx_shelxl_version_number 2016/6
_shelx_space_group_comment
;
The symmetry employed for this shelxl refinement is uniquely defined
by the following loop, which should always be used as a source of
symmetry information in preference to the above space-group names.
They are only intended as comments.
;

loop_
_space_group_symop_operation_xyz
'x, y, z'
'-x+1/2, y+1/2, -z+1/2'
'-x, -y, -z'
'x-1/2, -y-1/2, z-1/2'

loop_
_atom_site_label
_atom_site_type_symbol
_atom_site_fract_x
_atom_site_fract_y
_atom_site_fract_z
_atom_site_U_iso_or_equiv
_atom_site_adp_type
_atom_site_occupancy
_atom_site_site_symmetry_order
_atom_site_calc_flag
_atom_site_refinement_flags_posn
_atom_site_refinement_flags_adp
_atom_site_refinement_flags_occupancy
_atom_site_disorder_assembly
_atom_site_disorder_group
Pt1 Pt 0.19232(3) 0.47218(2) 0.80722(2) 0.02252(8) Uani 1 1 d . . . . .
W1 W 0.40696(3) 0.32414(2) 0.66418(2) 0.01980(8) Uani 1 1 d . . . . .
Cl1 Cl 0.34285(17) 0.56117(8) 0.79264(9) 0.0226(3) Uani 1 1 d . . . . .
Cl2 Cl 0.03053(18) 0.39036(8) 0.82242(9) 0.0252(4) Uani 1 1 d . . . . .
N7 N 0.3720(6) 0.4053(3) 0.8772(3) 0.0211(12) Uani 1 1 d . . . . .
N3 N 0.1781(6) 0.3181(3) 0.6042(3) 0.0196(12) Uani 1 1 d . . . . .
N6 N 0.3115(6) 0.4358(3) 0.5383(3) 0.0185(11) Uani 1 1 d . . . . .
N1 N 0.4250(6) 0.2907(3) 0.5442(3) 0.0243(13) Uani 1 1 d . . . . .
N5 N 0.4027(6) 0.4227(3) 0.6098(3) 0.0213(12) Uani 1 1 d . . . . .
N8 N 0.2218(6) 0.4990(3) 0.9292(3) 0.0248(13) Uani 1 1 d . . . . .
C1 C 0.4116(7) 0.3483(3) 0.7640(4) 0.0234(14) Uani 1 1 d . . . . .
N4 N 0.1270(6) 0.3452(3) 0.5312(3) 0.0207(12) Uani 1 1 d . . . . .
C14 C 0.1153(8) 0.4666(4) 0.6888(4) 0.0298(17) Uani 1 1 d . . . . .
H14A H 0.177151 0.483965 0.657680 0.036 Uiso 1 1 calc R U . . .
H14B H 0.065276 0.425795 0.668337 0.036 Uiso 1 1 calc R U . . .
N2 N 0.3436(6) 0.3244(3) 0.4803(3) 0.0249(13) Uani 1 1 d . . . . .
O2 O 0.4343(7) 0.1781(3) 0.7287(4) 0.0557(18) Uani 1 1 d . . . . .
C15 C 0.0356(8) 0.5146(4) 0.7206(4) 0.0299(17) Uani 1 1 d . . . . .
H15A H -0.063140 0.503062 0.719512 0.036 Uiso 1 1 calc R U . . .
H15B H 0.048693 0.561209 0.708860 0.036 Uiso 1 1 calc R U . . .
C4 C 0.4444(7) 0.3586(3) 0.8470(4) 0.0217(14) Uani 1 1 d . . . . .
C2 C 0.6207(9) 0.3222(4) 0.7011(5) 0.0336(18) Uani 1 1 d . . . . .
C9 C 0.3143(7) 0.4640(3) 0.9830(4) 0.0227(15) Uani 1 1 d . . . . .
O1 O 0.7415(6) 0.3184(3) 0.7245(4) 0.0530(17) Uani 1 1 d . . . . .
C8 C 0.4026(7) 0.4135(3) 0.9549(4) 0.0218(14) Uani 1 1 d . . . . .
C17 C 0.0647(7) 0.2904(3) 0.6239(4) 0.0239(15) Uani 1 1 d . . . . .
C27 C 0.4683(7) 0.4807(4) 0.6350(4) 0.0241(15) Uani 1 1 d . . . . .
C16 C 0.0782(8) 0.2541(4) 0.6988(4) 0.0310(17) Uani 1 1 d . . . . .
H16A H 0.120247 0.210901 0.695826 0.047 Uiso 1 1 calc R U . . .
H16B H -0.015296 0.248815 0.708389 0.047 Uiso 1 1 calc R U . . .
H16C H 0.138431 0.279403 0.740104 0.047 Uiso 1 1 calc R U . . .
C7 C 0.5068(8) 0.3745(4) 1.0039(4) 0.0273(16) Uani 1 1 d . . . . .
H7 H 0.524872 0.380329 1.057183 0.033 Uiso 1 1 calc R U . . .
C22 C 0.5060(8) 0.2473(4) 0.5169(5) 0.0313(17) Uani 1 1 d . . . . .
C26 C 0.5802(8) 0.4842(4) 0.7107(4) 0.0304(17) Uani 1 1 d . . . . .
H26A H 0.539521 0.468641 0.751730 0.046 Uiso 1 1 calc R U . . .
H26B H 0.611852 0.529608 0.720757 0.046 Uiso 1 1 calc R U . . .
H26C H 0.660590 0.456452 0.708063 0.046 Uiso 1 1 calc R U . . .
C18 C -0.0571(8) 0.3001(4) 0.5644(4) 0.0303(17) Uani 1 1 d . . . . .
H18 H -0.150013 0.286385 0.563774 0.036 Uiso 1 1 calc R U . . .
C13 C 0.1393(8) 0.5449(4) 0.9501(4) 0.0285(16) Uani 1 1 d . . . . .
H13 H 0.074636 0.568194 0.911530 0.034 Uiso 1 1 calc R U . . .
C19 C -0.0150(7) 0.3337(4) 0.5067(4) 0.0258(15) Uani 1 1 d . . . . .
C3 C 0.4179(8) 0.2302(4) 0.7027(4) 0.0342(18) Uani 1 1 d . . . . .
C23 C 0.4797(9) 0.2531(4) 0.4368(5) 0.038(2) Uani 1 1 d . . . . .
H23 H 0.523806 0.228925 0.404370 0.045 Uiso 1 1 calc R U . . .
C6 C 0.5826(8) 0.3278(4) 0.9745(4) 0.0293(17) Uani 1 1 d . . . . .
H6 H 0.653987 0.302432 1.006972 0.035 Uiso 1 1 calc R U . . .
C10 C 0.3247(8) 0.4770(4) 1.0615(4) 0.0306(17) Uani 1 1 d . . . . .
H10 H 0.390462 0.453490 1.099335 0.037 Uiso 1 1 calc R U . . .
C28 C 0.4197(8) 0.5302(4) 0.5816(4) 0.0262(15) Uani 1 1 d . . . . .
H28 H 0.447652 0.574868 0.585467 0.031 Uiso 1 1 calc R U . . .
C5 C 0.5502(8) 0.3192(4) 0.8953(4) 0.0301(17) Uani 1 1 d . . . . .
H5 H 0.598921 0.287005 0.873873 0.036 Uiso 1 1 calc R U . . .
C24 C 0.3761(9) 0.3012(4) 0.4151(4) 0.0336(19) Uani 1 1 d . . . . .
C29 C 0.3208(7) 0.5004(4) 0.5207(4) 0.0228(15) Uani 1 1 d . . . . .
B1 B 0.2324(8) 0.3777(4) 0.4895(4) 0.0233(16) Uani 1 1 d . . . . .
H1 H 0.174(4) 0.3958(13) 0.433(4) 0.028 Uiso 1 1 calc R U . . .
C25 C 0.3056(10) 0.3271(4) 0.3351(4) 0.043(2) Uani 1 1 d . . . . .
H25A H 0.204990 0.316372 0.322698 0.064 Uiso 1 1 calc R U . . .
H25B H 0.349618 0.306592 0.297975 0.064 Uiso 1 1 calc R U . . .
H25C H 0.317404 0.374763 0.333923 0.064 Uiso 1 1 calc R U . . .
C11 C 0.2394(8) 0.5237(4) 1.0824(4) 0.0335(18) Uani 1 1 d . . . . .
H11 H 0.244589 0.531521 1.134473 0.040 Uiso 1 1 calc R U . . .
C30 C 0.2357(8) 0.5317(4) 0.4480(4) 0.0315(17) Uani 1 1 d . . . . .
H30A H 0.237894 0.503275 0.404847 0.047 Uiso 1 1 calc R U . . .
H30B H 0.276168 0.574482 0.441039 0.047 Uiso 1 1 calc R U . . .
H30C H 0.137951 0.537430 0.451244 0.047 Uiso 1 1 calc R U . . .
C12 C 0.1443(8) 0.5597(4) 1.0258(4) 0.0342(18) Uani 1 1 d . . . . .
H12 H 0.085903 0.592759 1.038706 0.041 Uiso 1 1 calc R U . . .
C20 C -0.1015(8) 0.3542(4) 0.4289(4) 0.0384(19) Uani 1 1 d . . . . .
H20A H -0.100864 0.402160 0.424805 0.058 Uiso 1 1 calc R U . . .
H20B H -0.198610 0.338853 0.421908 0.058 Uiso 1 1 calc R U . . .
H20C H -0.060725 0.334998 0.389712 0.058 Uiso 1 1 calc R U . . .
C21 C 0.6063(9) 0.1996(4) 0.5679(5) 0.044(2) Uani 1 1 d . . . . .
H21A H 0.668204 0.223734 0.609654 0.066 Uiso 1 1 calc R U . . .
H21B H 0.663398 0.177077 0.538301 0.066 Uiso 1 1 calc R U . . .
H21C H 0.551829 0.167181 0.588565 0.066 Uiso 1 1 calc R U . . .

loop_
_atom_site_aniso_label
_atom_site_aniso_U_11
_atom_site_aniso_U_22
_atom_site_aniso_U_33
_atom_site_aniso_U_23
_atom_site_aniso_U_13
_atom_site_aniso_U_12
Pt1 0.02488(15) 0.02188(14) 0.01853(13) -0.00051(11) 0.00098(10) 0.00129(11)
W1 0.02082(15) 0.01850(14) 0.01966(13) 0.00066(11) 0.00418(10) -0.00114(11)
Cl1 0.0243(8) 0.0213(8) 0.0194(7) 0.0015(7) -0.0001(6) -0.0025(7)
Cl2 0.0265(9) 0.0233(8) 0.0274(8) -0.0031(7) 0.0094(7) -0.0083(7)
N7 0.024(3) 0.021(3) 0.016(3) 0.003(2) 0.001(2) -0.001(2)
N3 0.024(3) 0.014(3) 0.021(3) -0.001(2) 0.006(2) 0.003(2)
N6 0.021(3) 0.022(3) 0.012(2) 0.003(2) 0.003(2) 0.000(2)
N1 0.023(3) 0.023(3) 0.028(3) -0.002(3) 0.009(2) -0.002(3)
N5 0.026(3) 0.021(3) 0.018(3) 0.000(2) 0.007(2) -0.005(2)
N8 0.027(3) 0.026(3) 0.018(3) -0.002(3) -0.001(2) 0.000(3)
C1 0.023(4) 0.017(3) 0.030(4) 0.001(3) 0.005(3) -0.001(3)
N4 0.025(3) 0.022(3) 0.015(3) -0.004(2) 0.004(2) -0.003(2)
C14 0.030(4) 0.036(4) 0.018(3) -0.004(3) -0.002(3) 0.006(3)
N2 0.028(3) 0.026(3) 0.023(3) -0.006(3) 0.011(2) -0.007(3)
O2 0.047(4) 0.030(3) 0.080(5) 0.021(3) -0.002(3) -0.001(3)
C15 0.031(4) 0.036(4) 0.015(3) 0.000(3) -0.008(3) 0.013(3)
C4 0.024(4) 0.018(3) 0.020(3) 0.005(3) 0.001(3) -0.002(3)
C2 0.036(5) 0.021(4) 0.041(4) 0.002(3) 0.003(4) -0.003(3)
C9 0.022(4) 0.021(3) 0.024(3) 0.003(3) 0.003(3) -0.006(3)
O1 0.023(3) 0.045(4) 0.082(5) -0.002(3) -0.004(3) 0.004(3)
C8 0.022(3) 0.022(3) 0.018(3) 0.000(3) -0.001(3) -0.005(3)
C17 0.027(4) 0.017(3) 0.029(4) -0.001(3) 0.010(3) -0.001(3)
C27 0.023(4) 0.025(4) 0.022(3) -0.005(3) 0.003(3) -0.006(3)
C16 0.029(4) 0.028(4) 0.040(4) 0.003(4) 0.017(3) -0.005(3)
C7 0.033(4) 0.025(4) 0.020(3) 0.001(3) -0.002(3) -0.002(3)
C22 0.027(4) 0.021(4) 0.048(5) -0.007(4) 0.015(3) -0.008(3)
C26 0.038(4) 0.025(4) 0.024(4) -0.001(3) -0.002(3) -0.008(3)
C18 0.020(4) 0.027(4) 0.045(4) -0.008(4) 0.010(3) -0.002(3)
C13 0.028(4) 0.033(4) 0.021(3) -0.004(3) -0.002(3) 0.006(3)
C19 0.020(4) 0.026(4) 0.030(4) -0.008(3) 0.004(3) -0.002(3)
C3 0.026(4) 0.036(5) 0.036(4) 0.004(4) -0.001(3) -0.004(4)
C23 0.038(5) 0.033(4) 0.052(5) -0.018(4) 0.029(4) -0.010(4)
C6 0.036(4) 0.028(4) 0.018(3) 0.009(3) -0.004(3) 0.006(3)
C10 0.033(4) 0.040(5) 0.016(3) 0.001(3) 0.002(3) 0.000(4)
C28 0.029(4) 0.023(4) 0.026(4) 0.000(3) 0.006(3) -0.003(3)
C5 0.038(4) 0.024(4) 0.026(4) 0.004(3) 0.004(3) 0.001(3)
C24 0.043(5) 0.030(4) 0.038(4) -0.021(4) 0.028(4) -0.016(4)
C29 0.025(4) 0.024(4) 0.021(3) 0.003(3) 0.009(3) 0.000(3)
B1 0.025(4) 0.027(4) 0.017(3) -0.005(3) 0.004(3) -0.005(3)
C25 0.066(6) 0.044(5) 0.022(4) -0.012(4) 0.018(4) -0.020(4)
C11 0.034(4) 0.048(5) 0.019(3) -0.003(3) 0.005(3) -0.001(4)
C30 0.037(4) 0.034(4) 0.023(3) 0.001(3) 0.005(3) 0.003(3)
C12 0.035(4) 0.041(5) 0.028(4) -0.006(4) 0.009(3) 0.002(4)
C20 0.021(4) 0.049(5) 0.041(4) 0.001(4) 0.000(3) 0.003(4)
C21 0.038(5) 0.031(4) 0.067(6) -0.009(4) 0.022(4) -0.003(4)

loop_
_atom_type_symbol
_atom_type_description
_atom_type_scat_dispersion_real
_atom_type_scat_dispersion_imag
_atom_type_scat_source
C C 0.0033 0.0016 'International Tables Vol C Tables 4.2.6.8 and 6.1.1.4'
H H 0.0000 0.0000 'International Tables Vol C Tables 4.2.6.8 and 6.1.1.4'
B B 0.0013 0.0007 'International Tables Vol C Tables 4.2.6.8 and 6.1.1.4'
N N 0.0061 0.0033 'International Tables Vol C Tables 4.2.6.8 and 6.1.1.4'
O O 0.0106 0.0060 'International Tables Vol C Tables 4.2.6.8 and 6.1.1.4'
Cl Cl 0.1484 0.1585 'International Tables Vol C Tables 4.2.6.8 and 6.1.1.4'
W W -0.8490 6.8722 'International Tables Vol C Tables 4.2.6.8 and 6.1.1.4'
Pt Pt -1.7033 8.3905 'International Tables Vol C Tables 4.2.6.8 and 6.1.1.4'

loop_
_geom_angle_atom_site_label_1
_geom_angle_atom_site_label_2
_geom_angle_atom_site_label_3
_geom_angle
_geom_angle_site_symmetry_1
_geom_angle_site_symmetry_3
_geom_angle_publ_flag
C15 Pt1 C14 40.6(3) . . ?
C15 Pt1 N8 122.5(2) . . ?
C14 Pt1 N8 163.1(2) . . ?
C15 Pt1 N7 164.3(2) . . ?
C14 Pt1 N7 123.9(2) . . ?
N8 Pt1 N7 72.9(2) . . ?
C15 Pt1 Cl2 89.5(2) . . ?
C14 Pt1 Cl2 90.0(2) . . ?
N8 Pt1 Cl2 89.05(16) . . ?
N7 Pt1 Cl2 87.76(14) . . ?
C15 Pt1 Cl1 87.8(2) . . ?
C14 Pt1 Cl1 90.2(2) . . ?
N8 Pt1 Cl1 89.52(16) . . ?
N7 Pt1 Cl1 95.80(14) . . ?
Cl2 Pt1 Cl1 175.60(6) . . ?
C1 W1 C3 85.8(3) . . ?
C1 W1 C2 84.7(3) . . ?
C3 W1 C2 84.6(3) . . ?
C1 W1 N5 100.7(2) . . ?
C3 W1 N5 173.2(3) . . ?
C2 W1 N5 94.0(3) . . ?
C1 W1 N3 105.6(2) . . ?
C3 W1 N3 94.5(3) . . ?
C2 W1 N3 169.5(3) . . ?
N5 W1 N3 85.8(2) . . ?
C1 W1 N1 174.2(3) . . ?
C3 W1 N1 92.1(3) . . ?
C2 W1 N1 89.7(3) . . ?
N5 W1 N1 81.2(2) . . ?
N3 W1 N1 80.0(2) . . ?
C4 N7 C8 119.2(5) . . ?
C4 N7 Pt1 125.2(4) . . ?
C8 N7 Pt1 115.5(4) . . ?
C17 N3 N4 106.5(5) . . ?
C17 N3 W1 132.3(4) . . ?
N4 N3 W1 121.1(4) . . ?
C29 N6 N5 109.7(5) . . ?
C29 N6 B1 130.5(6) . . ?
N5 N6 B1 119.4(5) . . ?
C22 N1 N2 106.1(6) . . ?
C22 N1 W1 135.8(5) . . ?
N2 N1 W1 117.9(4) . . ?
C27 N5 N6 106.4(5) . . ?
C27 N5 W1 132.2(4) . . ?
N6 N5 W1 121.1(4) . . ?
C13 N8 C9 119.9(6) . . ?
C13 N8 Pt1 120.7(4) . . ?
C9 N8 Pt1 119.1(5) . . ?
C4 C1 W1 167.2(5) . . ?
C19 N4 N3 109.6(5) . . ?
C19 N4 B1 130.5(6) . . ?
N3 N4 B1 119.8(5) . . ?
C15 C14 Pt1 69.4(4) . . ?
C15 C14 H14A 116.7 . . ?
Pt1 C14 H14A 116.7 . . ?
C15 C14 H14B 116.7 . . ?
Pt1 C14 H14B 116.7 . . ?
H14A C14 H14B 113.7 . . ?
C24 N2 N1 109.6(6) . . ?
C24 N2 B1 129.5(6) . . ?
N1 N2 B1 120.8(5) . . ?
C14 C15 Pt1 69.9(4) . . ?
C14 C15 H15A 116.6 . . ?
Pt1 C15 H15A 116.6 . . ?
C14 C15 H15B 116.6 . . ?
Pt1 C15 H15B 116.6 . . ?
H15A C15 H15B 113.6 . . ?
N7 C4 C5 120.6(6) . . ?
N7 C4 C1 120.0(6) . . ?
C5 C4 C1 119.4(6) . . ?
O1 C2 W1 176.4(7) . . ?
N8 C9 C10 119.4(6) . . ?
N8 C9 C8 116.6(6) . . ?
C10 C9 C8 124.0(6) . . ?
N7 C8 C7 121.0(6) . . ?
N7 C8 C9 115.5(6) . . ?
C7 C8 C9 123.5(6) . . ?
N3 C17 C18 109.2(6) . . ?
N3 C17 C16 122.3(6) . . ?
C18 C17 C16 128.5(7) . . ?
N5 C27 C28 109.8(6) . . ?
N5 C27 C26 120.8(6) . . ?
C28 C27 C26 129.4(6) . . ?
C17 C16 H16A 109.5 . . ?
C17 C16 H16B 109.5 . . ?
H16A C16 H16B 109.5 . . ?
C17 C16 H16C 109.5 . . ?
H16A C16 H16C 109.5 . . ?
H16B C16 H16C 109.5 . . ?
C6 C7 C8 120.8(6) . . ?
C6 C7 H7 119.6 . . ?
C8 C7 H7 119.6 . . ?
N1 C22 C23 110.3(7) . . ?
N1 C22 C21 122.6(7) . . ?
C23 C22 C21 127.2(7) . . ?
C27 C26 H26A 109.5 . . ?
C27 C26 H26B 109.5 . . ?
H26A C26 H26B 109.5 . . ?
C27 C26 H26C 109.5 . . ?
H26A C26 H26C 109.5 . . ?
H26B C26 H26C 109.5 . . ?
C19 C18 C17 107.1(6) . . ?
C19 C18 H18 126.4 . . ?
C17 C18 H18 126.4 . . ?
N8 C13 C12 123.3(7) . . ?
N8 C13 H13 118.3 . . ?
C12 C13 H13 118.3 . . ?
N4 C19 C18 107.6(6) . . ?
N4 C19 C20 123.0(6) . . ?
C18 C19 C20 129.4(7) . . ?
O2 C3 W1 174.5(7) . . ?
C24 C23 C22 106.5(7) . . ?
C24 C23 H23 126.8 . . ?
C22 C23 H23 126.8 . . ?
C7 C6 C5 118.1(6) . . ?
C7 C6 H6 121.0 . . ?
C5 C6 H6 121.0 . . ?
C11 C10 C9 120.3(7) . . ?
C11 C10 H10 119.9 . . ?
C9 C10 H10 119.9 . . ?
C27 C28 C29 106.5(6) . . ?
C27 C28 H28 126.7 . . ?
C29 C28 H28 126.7 . . ?
C6 C5 C4 120.4(7) . . ?
C6 C5 H5 119.8 . . ?
C4 C5 H5 119.8 . . ?
N2 C24 C23 107.6(7) . . ?
N2 C24 C25 123.1(7) . . ?
C23 C24 C25 129.3(7) . . ?
N6 C29 C28 107.6(6) . . ?
N6 C29 C30 123.8(6) . . ?
C28 C29 C30 128.7(7) . . ?
N6 B1 N4 109.8(5) . . ?
N6 B1 N2 108.9(5) . . ?
N4 B1 N2 108.3(6) . . ?
N6 B1 H1 110.0 . . ?
N4 B1 H1 110.0 . . ?
N2 B1 H1 110.0 . . ?
C24 C25 H25A 109.5 . . ?
C24 C25 H25B 109.5 . . ?
H25A C25 H25B 109.5 . . ?
C24 C25 H25C 109.5 . . ?
H25A C25 H25C 109.5 . . ?
H25B C25 H25C 109.5 . . ?
C10 C11 C12 119.6(7) . . ?
C10 C11 H11 120.2 . . ?
C12 C11 H11 120.2 . . ?
C29 C30 H30A 109.5 . . ?
C29 C30 H30B 109.5 . . ?
H30A C30 H30B 109.5 . . ?
C29 C30 H30C 109.5 . . ?
H30A C30 H30C 109.5 . . ?
H30B C30 H30C 109.5 . . ?
C13 C12 C11 117.5(7) . . ?
C13 C12 H12 121.3 . . ?
C11 C12 H12 121.3 . . ?
C19 C20 H20A 109.5 . . ?
C19 C20 H20B 109.5 . . ?
H20A C20 H20B 109.5 . . ?
C19 C20 H20C 109.5 . . ?
H20A C20 H20C 109.5 . . ?
H20B C20 H20C 109.5 . . ?
C22 C21 H21A 109.5 . . ?
C22 C21 H21B 109.5 . . ?
H21A C21 H21B 109.5 . . ?
C22 C21 H21C 109.5 . . ?
H21A C21 H21C 109.5 . . ?
H21B C21 H21C 109.5 . . ?

loop_
_geom_bond_atom_site_label_1
_geom_bond_atom_site_label_2
_geom_bond_distance
_geom_bond_site_symmetry_2
_geom_bond_publ_flag
Pt1 C15 2.054(6) . ?
Pt1 C14 2.060(6) . ?
Pt1 N8 2.187(5) . ?
Pt1 N7 2.292(5) . ?
Pt1 Cl2 2.3154(16) . ?
Pt1 Cl1 2.3447(17) . ?
W1 C1 1.832(7) . ?
W1 C3 1.992(8) . ?
W1 C2 1.994(8) . ?
W1 N5 2.191(5) . ?
W1 N3 2.196(5) . ?
W1 N1 2.286(6) . ?
N7 C4 1.352(9) . ?
N7 C8 1.352(8) . ?
N3 C17 1.342(9) . ?
N3 N4 1.382(7) . ?
N6 C29 1.336(9) . ?
N6 N5 1.381(7) . ?
N6 B1 1.535(9) . ?
N1 C22 1.334(9) . ?
N1 N2 1.386(8) . ?
N5 C27 1.342(8) . ?
N8 C13 1.323(9) . ?
N8 C9 1.334(9) . ?
C1 C4 1.448(9) . ?
N4 C19 1.344(9) . ?
N4 B1 1.538(9) . ?
C14 C15 1.428(10) . ?
C14 H14A 0.9700 . ?
C14 H14B 0.9700 . ?
N2 C24 1.357(8) . ?
N2 B1 1.544(10) . ?
O2 C3 1.135(9) . ?
C15 H15A 0.9700 . ?
C15 H15B 0.9700 . ?
C4 C5 1.401(10) . ?
C2 O1 1.134(9) . ?
C9 C10 1.401(9) . ?
C9 C8 1.481(10) . ?
C8 C7 1.393(9) . ?
C17 C18 1.385(10) . ?
C17 C16 1.495(10) . ?
C27 C28 1.371(10) . ?
C27 C26 1.506(9) . ?
C16 H16A 0.9600 . ?
C16 H16B 0.9600 . ?
C16 H16C 0.9600 . ?
C7 C6 1.364(10) . ?
C7 H7 0.9300 . ?
C22 C23 1.391(11) . ?
C22 C21 1.494(11) . ?
C26 H26A 0.9600 . ?
C26 H26B 0.9600 . ?
C26 H26C 0.9600 . ?
C18 C19 1.369(10) . ?
C18 H18 0.9300 . ?
C13 C12 1.370(10) . ?
C13 H13 0.9300 . ?
C19 C20 1.487(10) . ?
C23 C24 1.368(12) . ?
C23 H23 0.9300 . ?
C6 C5 1.378(9) . ?
C6 H6 0.9300 . ?
C10 C11 1.352(11) . ?
C10 H10 0.9300 . ?
C28 C29 1.387(10) . ?
C28 H28 0.9300 . ?
C5 H5 0.9300 . ?
C24 C25 1.510(11) . ?
C29 C30 1.487(9) . ?
B1 H1 1.09(7) . ?
C25 H25A 0.9600 . ?
C25 H25B 0.9600 . ?
C25 H25C 0.9600 . ?
C11 C12 1.383(11) . ?
C11 H11 0.9300 . ?
C30 H30A 0.9600 . ?
C30 H30B 0.9600 . ?
C30 H30C 0.9600 . ?
C12 H12 0.9300 . ?
C20 H20A 0.9600 . ?
C20 H20B 0.9600 . ?
C20 H20C 0.9600 . ?
C21 H21A 0.9600 . ?
C21 H21B 0.9600 . ?
C21 H21C 0.9600 . ?
